data_4308829
loop_
_publ_author_name
'Markus Brym'
'Cameron Jones'
'James D. E. T. Wilton-Ely'

_publ_contact_author_name 'James D. Wilton-Ely'
_publ_section_title
;
Auration, Argentation, and Mercuration Reactions of an Iridaphosphirene
;
_journal_name_full 'Inorganic Chemistry'
_journal_page_first 3275
_journal_page_last 3282
_journal_paper_doi 10.1021/ic048532u
_journal_volume 44
_journal_year 2005
_chemical_formula_sum 'C77.5 H77 Au F3 Ir O4 P4 S'
_chemical_formula_weight 1674.50
_chemical_name_systematic
;
?
;
_space_group_IT_number 9
_symmetry_cell_setting orthorhombic
_symmetry_space_group_name_Hall 'C -2yc'
_symmetry_space_group_name_H-M 'C 1 c 1'
_atom_sites_solution_hydrogens geom
_atom_sites_solution_primary direct
_atom_sites_solution_secondary difmap
_audit_creation_method SHELXL-97
_cell_angle_alpha 90.00
_cell_angle_beta 114.34(3)
_cell_angle_gamma 90.00
_cell_formula_units_Z 4
_cell_length_a 27.603(6)
_cell_length_b 12.948(3)
_cell_length_c 24.642(5)
_cell_measurement_temperature 150(2)
_cell_volume 8024(4)
_computing_structure_refinement 'SHELXL-97 (Sheldrick, 1997)'
_computing_structure_solution 'SHELXS-97 (Sheldrick, 1990)'
_diffrn_ambient_temperature 150(2)
_diffrn_measured_fraction_theta_full 0.994
_diffrn_measured_fraction_theta_max 0.994
_diffrn_measurement_device_type 'Nonius Kappa CCD'
_diffrn_radiation_monochromator graphite
_diffrn_radiation_source 'fine-focus sealed tube'
_diffrn_radiation_type MoK\a
_diffrn_radiation_wavelength 0.71073
_diffrn_reflns_av_R_equivalents 0.0592
_diffrn_reflns_av_sigmaI/netI 0.0769
_diffrn_reflns_limit_h_max 35
_diffrn_reflns_limit_h_min -32
_diffrn_reflns_limit_k_max 16
_diffrn_reflns_limit_k_min -14
_diffrn_reflns_limit_l_max 31
_diffrn_reflns_limit_l_min -31
_diffrn_reflns_number 25680
_diffrn_reflns_theta_full 27.48
_diffrn_reflns_theta_max 27.48
_diffrn_reflns_theta_min 2.95
_exptl_absorpt_coefficient_mu 3.639
_exptl_absorpt_correction_T_max 0.364
_exptl_absorpt_correction_T_min 0.283
_exptl_absorpt_correction_type multi-scan
_exptl_absorpt_process_details 'Sortav (Blessing, 1995)'
_exptl_crystal_colour orange
_exptl_crystal_density_diffrn 1.386
_exptl_crystal_density_method 'not measured'
_exptl_crystal_description block
_exptl_crystal_F_000 3332
_exptl_crystal_size_max 0.20
_exptl_crystal_size_mid 0.15
_exptl_crystal_size_min 0.10
_refine_diff_density_max 1.729
_refine_diff_density_min '-0.774 (near Ir1)'
_refine_diff_density_rms 0.178
_refine_ls_abs_structure_details 'Flack H D (1983), Acta Cryst. A39, 876-881'
_refine_ls_abs_structure_Flack -0.002(8)
_refine_ls_extinction_coef 0.00000(4)
_refine_ls_extinction_expression Fc^*^=kFc[1+0.001xFc^2^\l^3^/sin(2\q)]^-1/4^
_refine_ls_extinction_method SHELXL
_refine_ls_goodness_of_fit_ref 1.028
_refine_ls_hydrogen_treatment mixed
_refine_ls_matrix_type full
_refine_ls_number_parameters 792
_refine_ls_number_reflns 14523
_refine_ls_number_restraints 44
_refine_ls_restrained_S_all 1.029
_refine_ls_R_factor_all 0.0665
_refine_ls_R_factor_gt 0.0544
_refine_ls_shift/su_max 0.000
_refine_ls_shift/su_mean 0.000
_refine_ls_structure_factor_coef Fsqd
_refine_ls_weighting_details 'calc w=1/[\s^2^(Fo^2^)+(0.0715P)^2^+81.6980P] where P=(Fo^2^+2Fc^2^)/3'
_refine_ls_weighting_scheme calc
_refine_ls_wR_factor_gt 0.1324
_refine_ls_wR_factor_ref 0.1409
_reflns_number_gt 12672
_reflns_number_total 14523
_reflns_threshold_expression >2sigma(I)
_cod_data_source_file ic048532usi20041027_113733_3.cif
_cod_data_source_block compound_3
_cod_original_cell_volume 8025(3)
_cod_original_formula_sum 'C77.50 H77 Au F3 Ir O4 P4 S'
_cod_database_code 4308829

loop_
_symmetry_equiv_pos_as_xyz
'x, y, z'
'x, -y, z+1/2'
'x+1/2, y+1/2, z'
'x+1/2, -y+1/2, z+1/2'

loop_
_atom_site_label
_atom_site_type_symbol
_atom_site_fract_x
_atom_site_fract_y
_atom_site_fract_z
_atom_site_U_iso_or_equiv
_atom_site_adp_type
_atom_site_occupancy
_atom_site_symmetry_multiplicity
_atom_site_calc_flag
_atom_site_refinement_flags
_atom_site_disorder_assembly
_atom_site_disorder_group
Au1 Au 1.034320(14) 0.56692(4) 0.446100(15) 0.02795(12) Uani 1 1 d . . .
Ir1 Ir 0.967180(14) 0.67828(3) 0.555720(14) 0.01944(11) Uani 1 1 d . . .
S1 S 0.85432(12) 1.1501(2) 0.35819(12) 0.0329(6) Uani 1 1 d . . .
P1 P 0.96524(11) 0.6427(2) 0.46124(12) 0.0223(5) Uani 1 1 d . . .
P2 P 1.01470(10) 0.5358(2) 0.61169(11) 0.0209(5) Uani 1 1 d . . .
P3 P 0.88185(11) 0.6313(2) 0.55126(11) 0.0207(5) Uani 1 1 d . . .
P4 P 1.10404(11) 0.4931(2) 0.43207(12) 0.0278(6) Uani 1 1 d . . .
F1 F 0.8169(4) 1.0673(7) 0.2508(3) 0.057(2) Uani 1 1 d . . .
F2 F 0.8624(5) 0.9653(8) 0.3199(4) 0.095(4) Uani 1 1 d . . .
F3 F 0.7836(5) 1.0060(11) 0.3092(5) 0.100(4) Uani 1 1 d . . .
O1 O 1.0135(3) 0.8195(7) 0.6617(4) 0.039(2) Uani 1 1 d . . .
O2 O 0.8137(4) 1.2275(8) 0.3335(4) 0.055(3) Uani 1 1 d . . .
O3 O 0.9020(4) 1.1726(10) 0.3534(5) 0.068(3) Uani 1 1 d . . .
O4 O 0.8592(4) 1.1075(8) 0.4145(4) 0.048(2) Uani 1 1 d . . .
C1 C 0.9810(4) 0.7620(8) 0.4995(4) 0.023(2) Uani 1 1 d . . .
C2 C 1.0065(5) 0.8624(10) 0.4907(5) 0.033(3) Uani 1 1 d . . .
C3 C 1.0370(9) 0.9171(16) 0.5503(9) 0.083(6) Uani 1 1 d U . .
H3A H 1.0672 0.9546 0.5488 0.125 Uiso 1 1 calc R . .
H3B H 1.0500 0.8657 0.5824 0.125 Uiso 1 1 calc R . .
H3C H 1.0133 0.9657 0.5579 0.125 Uiso 1 1 calc R . .
C4 C 1.0503(13) 0.839(3) 0.4759(15) 0.145(12) Uani 1 1 d U . .
H4A H 1.0371 0.8052 0.4368 0.217 Uiso 1 1 calc R . .
H4B H 1.0750 0.7926 0.5060 0.217 Uiso 1 1 calc R . .
H4C H 1.0687 0.9029 0.4746 0.217 Uiso 1 1 calc R . .
C5 C 0.9649(14) 0.929(3) 0.4580(16) 0.167(14) Uani 1 1 d U . .
H5A H 0.9666 0.9451 0.4200 0.251 Uiso 1 1 calc R . .
H5B H 0.9681 0.9927 0.4806 0.251 Uiso 1 1 calc R . .
H5C H 0.9309 0.8955 0.4505 0.251 Uiso 1 1 calc R . .
C6 C 0.8990(4) 0.6353(8) 0.3961(4) 0.024(2) Uani 1 1 d . . .
H6 H 0.8708 0.6393 0.4117 0.028 Uiso 1 1 calc R . .
C7 C 0.8950(5) 0.5280(10) 0.3669(5) 0.030(3) Uani 1 1 d . . .
H7A H 0.9221 0.5226 0.3504 0.036 Uiso 1 1 calc R . .
H7B H 0.9023 0.4735 0.3974 0.036 Uiso 1 1 calc R . .
C8 C 0.8415(5) 0.5116(11) 0.3186(6) 0.043(3) Uani 1 1 d . . .
H8A H 0.8146 0.5115 0.3355 0.051 Uiso 1 1 calc R . .
H8B H 0.8402 0.4436 0.2996 0.051 Uiso 1 1 calc R . .
C9 C 0.8288(6) 0.5962(13) 0.2723(6) 0.050(4) Uani 1 1 d . . .
H9A H 0.7924 0.5860 0.2412 0.059 Uiso 1 1 calc R . .
H9B H 0.8539 0.5922 0.2530 0.059 Uiso 1 1 calc R . .
C10 C 0.8327(6) 0.7022(11) 0.3003(6) 0.044(3) Uani 1 1 d . . .
H10A H 0.8052 0.7090 0.3161 0.053 Uiso 1 1 calc R . .
H10B H 0.8263 0.7563 0.2697 0.053 Uiso 1 1 calc R . .
C11 C 0.8882(5) 0.7169(9) 0.3510(5) 0.033(3) Uani 1 1 d . . .
H11A H 0.9155 0.7144 0.3346 0.039 Uiso 1 1 calc R . .
H11B H 0.8903 0.7853 0.3697 0.039 Uiso 1 1 calc R . .
C12 C 0.9929(4) 0.7680(7) 0.6209(4) 0.021(2) Uani 1 1 d . . .
C13 C 1.0843(4) 0.5731(9) 0.6579(5) 0.026(2) Uani 1 1 d . . .
C14 C 1.1138(4) 0.5241(10) 0.7104(5) 0.032(3) Uani 1 1 d . . .
H14 H 1.0982 0.4701 0.7238 0.039 Uiso 1 1 calc R . .
C15 C 1.1660(5) 0.5519(10) 0.7442(5) 0.035(3) Uani 1 1 d . . .
H15 H 1.1862 0.5160 0.7801 0.042 Uiso 1 1 calc R . .
C16 C 1.1890(5) 0.6320(10) 0.7259(6) 0.035(3) Uani 1 1 d . . .
H16 H 1.2246 0.6525 0.7495 0.043 Uiso 1 1 calc R . .
C17 C 1.1595(5) 0.6817(10) 0.6730(7) 0.040(3) Uani 1 1 d . . .
H17 H 1.1748 0.7358 0.6593 0.048 Uiso 1 1 calc R . .
C18 C 1.1070(5) 0.6517(10) 0.6400(6) 0.033(3) Uani 1 1 d . . .
H18 H 1.0865 0.6871 0.6041 0.040 Uiso 1 1 calc R . .
C19 C 0.9958(4) 0.4783(9) 0.6678(5) 0.025(2) Uani 1 1 d . . .
C20 C 0.9836(4) 0.5451(9) 0.7052(5) 0.026(2) Uani 1 1 d . . .
H20 H 0.9856 0.6177 0.7009 0.031 Uiso 1 1 calc R . .
C21 C 0.9684(5) 0.5059(10) 0.7484(5) 0.034(3) Uani 1 1 d . . .
H21 H 0.9595 0.5517 0.7730 0.040 Uiso 1 1 calc R . .
C22 C 0.9664(5) 0.4006(11) 0.7557(6) 0.042(3) Uani 1 1 d . . .
H22 H 0.9565 0.3739 0.7857 0.051 Uiso 1 1 calc R . .
C23 C 0.9789(5) 0.3330(10) 0.7188(5) 0.036(3) Uani 1 1 d . . .
H23 H 0.9770 0.2606 0.7239 0.043 Uiso 1 1 calc R . .
C24 C 0.9940(5) 0.3696(9) 0.6746(5) 0.029(2) Uani 1 1 d . . .
H24 H 1.0027 0.3234 0.6500 0.035 Uiso 1 1 calc R . .
C25 C 1.0200(4) 0.4234(8) 0.5696(4) 0.022(2) Uani 1 1 d . . .
C26 C 0.9762(5) 0.3784(10) 0.5287(6) 0.037(3) Uani 1 1 d . . .
H26 H 0.9427 0.4101 0.5191 0.044 Uiso 1 1 calc R . .
C27 C 0.9784(5) 0.2876(10) 0.5002(5) 0.036(3) Uani 1 1 d . . .
H27 H 0.9465 0.2556 0.4734 0.043 Uiso 1 1 calc R . .
C28 C 1.0267(6) 0.2441(9) 0.5107(6) 0.041(3) Uani 1 1 d . . .
H28 H 1.0284 0.1813 0.4916 0.049 Uiso 1 1 calc R . .
C29 C 1.0742(6) 0.2928(12) 0.5500(6) 0.046(3) Uani 1 1 d . . .
H29 H 1.1080 0.2656 0.5560 0.056 Uiso 1 1 calc R . .
C30 C 1.0699(5) 0.3813(9) 0.5792(5) 0.034(3) Uani 1 1 d . . .
H30 H 1.1013 0.4142 0.6064 0.040 Uiso 1 1 calc R . .
C31 C 0.8642(4) 0.6600(8) 0.6133(5) 0.022(2) Uani 1 1 d . . .
C32 C 0.8221(5) 0.6069(9) 0.6200(5) 0.033(3) Uani 1 1 d . . .
H32 H 0.8028 0.5556 0.5918 0.040 Uiso 1 1 calc R . .
C33 C 0.8085(5) 0.6286(10) 0.6669(5) 0.037(3) Uani 1 1 d . . .
H33 H 0.7795 0.5940 0.6702 0.044 Uiso 1 1 calc R . .
C34 C 0.8378(6) 0.7020(10) 0.7095(5) 0.039(3) Uani 1 1 d . . .
H34 H 0.8301 0.7146 0.7431 0.047 Uiso 1 1 calc R . .
C35 C 0.8775(5) 0.7552(10) 0.7026(5) 0.034(3) Uani 1 1 d . . .
H35 H 0.8963 0.8074 0.7304 0.041 Uiso 1 1 calc R . .
C36 C 0.8901(4) 0.7334(9) 0.6559(5) 0.028(2) Uani 1 1 d . . .
H36 H 0.9183 0.7709 0.6526 0.034 Uiso 1 1 calc R . .
C37 C 0.8609(4) 0.4969(8) 0.5332(5) 0.025(2) Uani 1 1 d . . .
C38 C 0.8407(4) 0.4631(10) 0.4731(5) 0.029(2) Uani 1 1 d . . .
H38 H 0.8338 0.5118 0.4419 0.035 Uiso 1 1 calc R . .
C39 C 0.8310(4) 0.3578(10) 0.4596(6) 0.038(3) Uani 1 1 d . . .
H39 H 0.8180 0.3350 0.4194 0.046 Uiso 1 1 calc R . .
C40 C 0.8406(5) 0.2865(10) 0.5055(6) 0.037(3) Uani 1 1 d . . .
H40 H 0.8332 0.2154 0.4962 0.045 Uiso 1 1 calc R . .
C41 C 0.8605(6) 0.3180(10) 0.5639(7) 0.044(3) Uani 1 1 d . . .
H41 H 0.8667 0.2686 0.5945 0.053 Uiso 1 1 calc R . .
C42 C 0.8717(4) 0.4235(8) 0.5787(5) 0.028(2) Uani 1 1 d . . .
H42 H 0.8866 0.4446 0.6192 0.033 Uiso 1 1 calc R . .
C43 C 0.8306(4) 0.7062(8) 0.4911(4) 0.021(2) Uani 1 1 d . . .
C44 C 0.8428(4) 0.8023(10) 0.4762(5) 0.031(3) Uani 1 1 d . . .
H44 H 0.8780 0.8277 0.4963 0.037 Uiso 1 1 calc R . .
C45 C 0.8056(5) 0.8625(11) 0.4332(6) 0.040(3) Uani 1 1 d . . .
H45 H 0.8147 0.9299 0.4253 0.047 Uiso 1 1 calc R . .
C46 C 0.7552(5) 0.8250(11) 0.4017(5) 0.040(3) Uani 1 1 d . . .
H46 H 0.7304 0.8641 0.3697 0.048 Uiso 1 1 calc R . .
C47 C 0.7401(5) 0.7286(11) 0.4167(5) 0.036(3) Uani 1 1 d . . .
H47 H 0.7047 0.7043 0.3959 0.044 Uiso 1 1 calc R . .
C48 C 0.7776(5) 0.6689(9) 0.4624(5) 0.030(3) Uani 1 1 d . . .
H48 H 0.7677 0.6049 0.4738 0.036 Uiso 1 1 calc R . .
C49 C 1.1399(5) 0.5739(10) 0.4004(5) 0.032(3) Uani 1 1 d . . .
C50 C 1.1104(6) 0.6421(13) 0.3553(6) 0.051(4) Uani 1 1 d . . .
H50 H 1.0731 0.6485 0.3436 0.062 Uiso 1 1 calc R . .
C51 C 1.1355(7) 0.7007(13) 0.3273(8) 0.060(4) Uani 1 1 d . . .
H51 H 1.1156 0.7463 0.2958 0.071 Uiso 1 1 calc R . .
C52 C 1.1893(7) 0.6916(13) 0.3460(7) 0.059(4) Uani 1 1 d . . .
H52 H 1.2067 0.7312 0.3269 0.071 Uiso 1 1 calc R . .
C53 C 1.2181(6) 0.6277(12) 0.3908(6) 0.047(3) Uani 1 1 d . . .
H53 H 1.2554 0.6220 0.4026 0.057 Uiso 1 1 calc R . .
C54 C 1.1934(5) 0.5699(10) 0.4200(6) 0.036(3) Uani 1 1 d . . .
H54 H 1.2139 0.5281 0.4532 0.043 Uiso 1 1 calc R . .
C55 C 1.1560(4) 0.4461(10) 0.5005(5) 0.029(3) Uani 1 1 d . . .
C56 C 1.1706(5) 0.5046(10) 0.5505(6) 0.039(3) Uani 1 1 d . . .
H56 H 1.1520 0.5671 0.5487 0.047 Uiso 1 1 calc R . .
C57 C 1.2111(6) 0.4768(14) 0.6033(6) 0.054(4) Uani 1 1 d . . .
H57 H 1.2207 0.5187 0.6379 0.065 Uiso 1 1 calc R . .
C58 C 1.2379(6) 0.3838(13) 0.6045(6) 0.052(4) Uani 1 1 d . . .
H58 H 1.2666 0.3633 0.6404 0.063 Uiso 1 1 calc R . .
C59 C 1.2240(6) 0.3235(12) 0.5561(6) 0.052(4) Uani 1 1 d . . .
H59 H 1.2423 0.2605 0.5580 0.063 Uiso 1 1 calc R . .
C60 C 1.1830(5) 0.3538(11) 0.5036(6) 0.039(3) Uani 1 1 d . . .
H60 H 1.1730 0.3113 0.4693 0.047 Uiso 1 1 calc R . .
C61 C 1.0802(4) 0.3839(8) 0.3816(5) 0.025(2) Uani 1 1 d . . .
C62 C 1.1015(5) 0.3580(10) 0.3401(6) 0.033(3) Uani 1 1 d . . .
H62 H 1.1299 0.3974 0.3384 0.040 Uiso 1 1 calc R . .
C63 C 1.0812(5) 0.2759(11) 0.3021(6) 0.042(3) Uani 1 1 d . . .
H63 H 1.0957 0.2586 0.2744 0.050 Uiso 1 1 calc R . .
C64 C 1.0405(6) 0.2193(10) 0.3041(6) 0.043(3) Uani 1 1 d . . .
H64 H 1.0274 0.1615 0.2785 0.052 Uiso 1 1 calc R . .
C65 C 1.0177(6) 0.2453(11) 0.3435(6) 0.043(3) Uani 1 1 d . . .
H65 H 0.9881 0.2073 0.3430 0.052 Uiso 1 1 calc R . .
C66 C 1.0375(5) 0.3232(10) 0.3817(5) 0.039(3) Uani 1 1 d . . .
H66 H 1.0227 0.3383 0.4095 0.047 Uiso 1 1 calc R . .
C67 C 0.8281(5) 1.0439(9) 0.3075(5) 0.038(3) Uani 1 1 d . . .
C68 C 1.1902(8) 0.7620(13) 0.1977(8) 0.074(5) Uiso 1 1 d D . .
H68A H 1.2177 0.7263 0.2314 0.111 Uiso 1 1 calc R . .
H68B H 1.2020 0.7699 0.1656 0.111 Uiso 1 1 calc R . .
H68C H 1.1573 0.7215 0.1834 0.111 Uiso 1 1 calc R . .
C69 C 1.1800(6) 0.8689(12) 0.2178(7) 0.067(5) Uiso 1 1 d D . .
C70 C 1.2127(6) 0.9138(12) 0.2690(6) 0.057(4) Uiso 1 1 d D . .
H70 H 1.2446 0.8778 0.2922 0.069 Uiso 1 1 calc R . .
C71 C 1.2049(9) 1.0064(15) 0.2910(11) 0.100(7) Uiso 1 1 d D . .
H71 H 1.2284 1.0274 0.3299 0.120 Uiso 1 1 calc R . .
C72 C 1.1636(10) 1.068(2) 0.2576(12) 0.130(10) Uiso 1 1 d D . .
H72 H 1.1573 1.1337 0.2712 0.156 Uiso 1 1 calc R . .
C73 C 1.1324(12) 1.030(2) 0.2036(13) 0.138(11) Uiso 1 1 d D . .
H73 H 1.1086 1.0759 0.1751 0.165 Uiso 1 1 calc R . .
C74 C 1.1324(11) 0.925(2) 0.1862(14) 0.154(13) Uiso 1 1 d D . .
H74 H 1.1024 0.8943 0.1553 0.185 Uiso 1 1 calc R . .
C75 C 1.2248(16) 0.866(3) 0.5877(16) 0.15(2) Uiso 0.50 1 d PD . .
H75A H 1.2625 0.8853 0.6054 0.228 Uiso 0.50 1 calc PR . .
H75B H 1.2215 0.7932 0.5752 0.228 Uiso 0.50 1 calc PR . .
H75C H 1.2098 0.8746 0.6171 0.228 Uiso 0.50 1 calc PR . .
C76 C 1.1948(9) 0.9341(18) 0.5336(11) 0.058(8) Uiso 0.50 1 d PD . .
C77 C 1.1940(9) 0.899(2) 0.4801(9) 0.046(6) Uiso 0.50 1 d PD . .
H77 H 1.2123 0.8366 0.4801 0.055 Uiso 0.50 1 calc PR . .
C78 C 1.1682(11) 0.949(2) 0.4276(12) 0.060(8) Uiso 0.50 1 d PD . .
H78 H 1.1683 0.9213 0.3921 0.072 Uiso 0.50 1 calc PR . .
C79 C 1.1417(13) 1.041(2) 0.4252(13) 0.071(10) Uiso 0.50 1 d PD . .
H79 H 1.1228 1.0793 0.3897 0.085 Uiso 0.50 1 calc PR . .
C80 C 1.1463(11) 1.069(2) 0.4797(10) 0.049(7) Uiso 0.50 1 d PD . .
H80 H 1.1289 1.1327 0.4795 0.059 Uiso 0.50 1 calc PR . .
C81 C 1.1704(10) 1.0273(19) 0.5346(11) 0.049(7) Uiso 0.50 1 d PD . .
H81 H 1.1706 1.0579 0.5697 0.059 Uiso 0.50 1 calc PR . .

loop_
_atom_site_aniso_label
_atom_site_aniso_U_11
_atom_site_aniso_U_22
_atom_site_aniso_U_33
_atom_site_aniso_U_23
_atom_site_aniso_U_13
_atom_site_aniso_U_12
Au1 0.0232(2) 0.0364(3) 0.0261(2) 0.00148(18) 0.01196(16) 0.00840(19)
Ir1 0.01766(18) 0.01997(19) 0.01965(18) -0.00014(17) 0.00663(14) 0.00034(18)
S1 0.0359(15) 0.0352(16) 0.0273(14) -0.0005(12) 0.0126(12) -0.0050(13)
P1 0.0205(12) 0.0255(14) 0.0214(13) 0.0010(11) 0.0090(10) 0.0046(11)
P2 0.0206(12) 0.0216(13) 0.0200(12) -0.0012(11) 0.0080(10) 0.0005(11)
P3 0.0215(13) 0.0207(13) 0.0205(12) -0.0016(11) 0.0092(11) 0.0006(11)
P4 0.0227(14) 0.0354(16) 0.0263(14) 0.0012(12) 0.0112(12) 0.0095(12)
F1 0.088(6) 0.054(5) 0.023(4) 0.000(3) 0.016(4) 0.001(5)
F2 0.149(11) 0.051(6) 0.055(6) 0.005(5) 0.012(6) 0.061(7)
F3 0.099(8) 0.131(11) 0.070(7) -0.028(7) 0.033(6) -0.082(8)
O1 0.044(5) 0.036(5) 0.037(5) -0.011(4) 0.016(4) -0.010(4)
O2 0.075(7) 0.050(6) 0.045(5) 0.020(5) 0.032(5) 0.031(5)
O3 0.041(6) 0.100(10) 0.065(7) -0.028(7) 0.025(5) -0.036(6)
O4 0.058(6) 0.055(6) 0.030(5) 0.009(4) 0.018(4) 0.010(5)
C1 0.029(5) 0.019(5) 0.016(5) -0.003(4) 0.005(4) -0.006(4)
C2 0.026(6) 0.040(7) 0.031(6) 0.019(5) 0.011(5) -0.007(5)
C3 0.088(8) 0.079(8) 0.079(7) 0.002(5) 0.030(5) -0.013(5)
C4 0.147(13) 0.144(13) 0.147(13) 0.001(6) 0.065(7) -0.007(6)
C5 0.165(15) 0.160(15) 0.169(15) 0.007(6) 0.061(8) -0.008(6)
C6 0.016(5) 0.027(6) 0.022(5) -0.008(4) 0.002(4) 0.005(4)
C7 0.028(6) 0.039(7) 0.021(5) -0.004(5) 0.008(5) -0.006(5)
C8 0.041(7) 0.036(7) 0.042(7) -0.008(6) 0.008(6) -0.004(6)
C9 0.037(7) 0.061(10) 0.037(7) -0.021(7) 0.001(6) -0.006(7)
C10 0.044(8) 0.039(8) 0.048(8) 0.011(6) 0.017(6) 0.010(6)
C11 0.040(7) 0.026(6) 0.027(6) -0.001(5) 0.008(5) 0.004(5)
C12 0.032(5) 0.009(5) 0.024(5) -0.003(4) 0.014(4) -0.003(4)
C13 0.021(5) 0.026(6) 0.030(6) 0.001(5) 0.010(5) 0.005(5)
C14 0.023(5) 0.043(7) 0.033(6) 0.002(5) 0.014(5) 0.003(5)
C15 0.026(6) 0.046(8) 0.027(6) 0.007(5) 0.004(5) 0.000(5)
C16 0.028(6) 0.033(7) 0.041(7) -0.005(6) 0.010(5) -0.005(5)
C17 0.029(6) 0.037(7) 0.058(9) -0.003(6) 0.021(6) -0.010(6)
C18 0.023(6) 0.028(6) 0.042(7) 0.012(6) 0.006(5) 0.008(5)
C19 0.019(5) 0.029(6) 0.024(5) 0.004(5) 0.006(4) 0.005(5)
C20 0.024(5) 0.025(6) 0.023(5) 0.001(4) 0.003(4) -0.002(4)
C21 0.037(6) 0.041(7) 0.031(6) -0.002(5) 0.022(5) -0.004(5)
C22 0.035(7) 0.052(8) 0.052(8) 0.000(7) 0.029(6) -0.003(6)
C23 0.040(7) 0.028(6) 0.040(7) 0.009(5) 0.016(6) 0.003(5)
C24 0.035(6) 0.019(5) 0.030(6) 0.007(5) 0.010(5) 0.001(5)
C25 0.023(5) 0.031(6) 0.012(4) 0.002(4) 0.006(4) 0.013(4)
C26 0.021(6) 0.039(7) 0.042(7) -0.003(6) 0.005(5) 0.003(5)
C27 0.040(7) 0.036(7) 0.038(6) -0.010(6) 0.022(5) -0.010(6)
C28 0.063(9) 0.022(6) 0.045(7) -0.003(5) 0.029(7) 0.006(6)
C29 0.041(8) 0.046(8) 0.049(8) -0.015(7) 0.015(6) 0.010(7)
C30 0.029(6) 0.030(7) 0.041(7) -0.006(5) 0.014(5) 0.009(5)
C31 0.021(5) 0.016(5) 0.031(6) 0.004(4) 0.014(5) 0.010(4)
C32 0.033(6) 0.032(6) 0.039(7) -0.004(5) 0.019(5) -0.005(5)
C33 0.044(7) 0.042(7) 0.040(7) -0.004(6) 0.032(6) 0.001(6)
C34 0.060(8) 0.032(7) 0.036(7) 0.008(5) 0.030(6) 0.021(6)
C35 0.040(7) 0.032(6) 0.031(6) -0.012(5) 0.015(5) 0.000(5)
C36 0.025(6) 0.031(6) 0.033(6) 0.002(5) 0.016(5) -0.004(5)
C37 0.026(5) 0.023(5) 0.029(6) -0.005(4) 0.015(5) 0.002(4)
C38 0.020(5) 0.034(6) 0.034(6) -0.004(5) 0.013(5) -0.001(5)
C39 0.019(5) 0.042(7) 0.050(8) -0.018(6) 0.012(5) -0.005(5)
C40 0.040(7) 0.022(6) 0.046(8) -0.003(6) 0.013(6) 0.001(6)
C41 0.044(8) 0.033(7) 0.057(9) 0.008(6) 0.022(7) -0.004(6)
C42 0.023(5) 0.026(6) 0.027(5) -0.002(5) 0.002(4) 0.004(5)
C43 0.020(5) 0.024(5) 0.019(5) -0.002(4) 0.009(4) -0.003(4)
C44 0.017(5) 0.040(7) 0.033(6) 0.013(5) 0.009(5) 0.016(5)
C45 0.032(6) 0.040(7) 0.052(8) 0.022(6) 0.023(6) 0.011(6)
C46 0.043(7) 0.053(8) 0.025(6) 0.013(6) 0.015(5) 0.013(7)
C47 0.021(5) 0.057(8) 0.025(6) -0.006(6) 0.003(5) 0.007(6)
C48 0.030(6) 0.027(6) 0.034(6) 0.002(5) 0.015(5) 0.005(5)
C49 0.023(6) 0.040(7) 0.025(6) -0.004(5) 0.001(5) -0.001(5)
C50 0.046(8) 0.068(10) 0.043(8) -0.009(7) 0.023(7) -0.004(8)
C51 0.064(10) 0.055(10) 0.067(10) 0.011(8) 0.035(9) -0.002(8)
C52 0.066(10) 0.073(12) 0.051(9) 0.001(8) 0.037(8) -0.021(9)
C53 0.048(8) 0.049(9) 0.053(9) -0.008(7) 0.030(7) -0.013(7)
C54 0.028(6) 0.036(7) 0.048(7) -0.012(6) 0.019(5) -0.002(5)
C55 0.017(5) 0.047(8) 0.024(6) 0.003(5) 0.008(4) 0.003(5)
C56 0.036(7) 0.033(7) 0.037(7) -0.004(6) 0.003(5) 0.005(6)
C57 0.053(9) 0.075(11) 0.034(7) -0.012(7) 0.018(7) 0.000(8)
C58 0.046(8) 0.064(10) 0.031(7) -0.003(7) -0.001(6) 0.023(7)
C59 0.048(8) 0.053(10) 0.044(9) 0.005(7) 0.007(7) 0.020(7)
C60 0.038(7) 0.042(7) 0.035(7) -0.004(6) 0.015(6) 0.016(6)
C61 0.018(5) 0.027(6) 0.029(5) 0.007(5) 0.010(4) 0.001(4)
C62 0.025(5) 0.036(7) 0.038(6) -0.001(6) 0.013(5) 0.000(5)
C63 0.041(7) 0.044(8) 0.047(8) 0.005(6) 0.025(6) 0.006(6)
C64 0.062(9) 0.017(6) 0.034(7) 0.000(5) 0.003(6) -0.009(6)
C65 0.042(7) 0.046(8) 0.042(7) -0.007(6) 0.018(6) -0.023(7)
C66 0.040(7) 0.053(8) 0.028(6) -0.001(6) 0.018(5) 0.001(6)
C67 0.048(8) 0.026(6) 0.027(6) 0.005(5) 0.002(6) -0.012(6)

loop_
_atom_type_symbol
_atom_type_description
_atom_type_scat_dispersion_real
_atom_type_scat_dispersion_imag
_atom_type_scat_source
C C 0.0033 0.0016 'International Tables Vol C Tables 4.2.6.8 and 6.1.1.4'
H H 0.0000 0.0000 'International Tables Vol C Tables 4.2.6.8 and 6.1.1.4'
O O 0.0106 0.0060 'International Tables Vol C Tables 4.2.6.8 and 6.1.1.4'
P P 0.1023 0.0942 'International Tables Vol C Tables 4.2.6.8 and 6.1.1.4'
Ir Ir -1.4442 7.9887 'International Tables Vol C Tables 4.2.6.8 and 6.1.1.4'
Au Au -2.0133 8.8022 'International Tables Vol C Tables 4.2.6.8 and 6.1.1.4'
S S 0.1246 0.1234 'International Tables Vol C Tables 4.2.6.8 and 6.1.1.4'
F F 0.0171 0.0103 'International Tables Vol C Tables 4.2.6.8 and 6.1.1.4'

loop_
_geom_angle_atom_site_label_1
_geom_angle_atom_site_label_2
_geom_angle_atom_site_label_3
_geom_angle
_geom_angle_site_symmetry_1
_geom_angle_site_symmetry_3
_geom_angle_publ_flag
P4 Au1 P1 179.12(11) . . ?
C12 Ir1 C1 98.7(4) . . ?
C12 Ir1 P1 144.9(3) . . ?
C1 Ir1 P1 47.6(3) . . ?
C12 Ir1 P2 93.5(3) . . ?
C1 Ir1 P2 129.7(3) . . ?
P1 Ir1 P2 101.91(9) . . ?
C12 Ir1 P3 102.5(3) . . ?
C1 Ir1 P3 126.6(3) . . ?
P1 Ir1 P3 106.53(10) . . ?
P2 Ir1 P3 97.35(10) . . ?
O3 S1 O2 114.5(8) . . ?
O3 S1 O4 116.1(7) . . ?
O2 S1 O4 114.9(6) . . ?
O3 S1 C67 103.0(7) . . ?
O2 S1 C67 102.6(6) . . ?
O4 S1 C67 103.0(6) . . ?
C1 P1 C6 116.1(5) . . ?
C1 P1 Au1 114.9(4) . . ?
C6 P1 Au1 114.8(3) . . ?
C1 P1 Ir1 53.1(3) . . ?
C6 P1 Ir1 118.3(3) . . ?
Au1 P1 Ir1 124.06(12) . . ?
C19 P2 C25 102.8(5) . . ?
C19 P2 C13 100.9(5) . . ?
C25 P2 C13 104.6(5) . . ?
C19 P2 Ir1 120.0(4) . . ?
C25 P2 Ir1 116.5(3) . . ?
C13 P2 Ir1 110.0(4) . . ?
C31 P3 C37 103.4(5) . . ?
C31 P3 C43 100.7(5) . . ?
C37 P3 C43 104.0(5) . . ?
C31 P3 Ir1 120.5(4) . . ?
C37 P3 Ir1 117.4(4) . . ?
C43 P3 Ir1 108.5(3) . . ?
C55 P4 C61 107.5(5) . . ?
C55 P4 C49 103.3(6) . . ?
C61 P4 C49 105.1(5) . . ?
C55 P4 Au1 113.0(4) . . ?
C61 P4 Au1 109.7(4) . . ?
C49 P4 Au1 117.5(4) . . ?
C2 C1 P1 133.6(8) . . ?
C2 C1 Ir1 145.1(7) . . ?
P1 C1 Ir1 79.3(4) . . ?
C5 C2 C4 124(2) . . ?
C5 C2 C3 105(2) . . ?
C4 C2 C3 98.9(17) . . ?
C5 C2 C1 106.7(17) . . ?
C4 C2 C1 110.0(17) . . ?
C3 C2 C1 111.0(11) . . ?
C11 C6 C7 109.8(9) . . ?
C11 C6 P1 115.6(8) . . ?
C7 C6 P1 107.5(7) . . ?
C8 C7 C6 111.0(10) . . ?
C7 C8 C9 110.2(11) . . ?
C8 C9 C10 111.1(12) . . ?
C9 C10 C11 109.9(11) . . ?
C6 C11 C10 110.3(11) . . ?
O1 C12 Ir1 173.4(10) . . ?
C18 C13 C14 118.6(11) . . ?
C18 C13 P2 119.8(9) . . ?
C14 C13 P2 121.6(9) . . ?
C13 C14 C15 121.1(12) . . ?
C14 C15 C16 120.1(11) . . ?
C17 C16 C15 119.1(11) . . ?
C16 C17 C18 119.3(12) . . ?
C13 C18 C17 121.8(12) . . ?
C20 C19 C24 120.2(10) . . ?
C20 C19 P2 117.9(9) . . ?
C24 C19 P2 121.9(8) . . ?
C21 C20 C19 120.6(11) . . ?
C22 C21 C20 120.2(11) . . ?
C21 C22 C23 119.7(11) . . ?
C24 C23 C22 121.7(11) . . ?
C23 C24 C19 117.6(11) . . ?
C26 C25 C30 118.3(10) . . ?
C26 C25 P2 120.8(8) . . ?
C30 C25 P2 120.9(8) . . ?
C25 C26 C27 122.4(11) . . ?
C28 C27 C26 119.7(12) . . ?
C27 C28 C29 120.0(12) . . ?
C30 C29 C28 118.1(12) . . ?
C29 C30 C25 121.3(12) . . ?
C36 C31 C32 116.0(10) . . ?
C36 C31 P3 123.1(9) . . ?
C32 C31 P3 120.9(9) . . ?
C33 C32 C31 121.0(11) . . ?
C32 C33 C34 119.6(12) . . ?
C35 C34 C33 119.7(11) . . ?
C34 C35 C36 120.0(11) . . ?
C35 C36 C31 123.7(11) . . ?
C42 C37 C38 119.2(10) . . ?
C42 C37 P3 120.4(8) . . ?
C38 C37 P3 119.8(9) . . ?
C39 C38 C37 120.1(11) . . ?
C40 C39 C38 119.8(12) . . ?
C41 C40 C39 120.7(12) . . ?
C40 C41 C42 120.5(12) . . ?
C37 C42 C41 119.7(11) . . ?
C44 C43 C48 119.3(10) . . ?
C44 C43 P3 119.8(8) . . ?
C48 C43 P3 120.8(8) . . ?
C45 C44 C43 122.1(11) . . ?
C46 C45 C44 119.8(12) . . ?
C45 C46 C47 120.3(12) . . ?
C48 C47 C46 119.8(11) . . ?
C47 C48 C43 118.6(11) . . ?
C54 C49 C50 120.2(13) . . ?
C54 C49 P4 122.0(10) . . ?
C50 C49 P4 117.7(10) . . ?
C51 C50 C49 119.8(14) . . ?
C52 C51 C50 118.8(16) . . ?
C53 C52 C51 121.5(14) . . ?
C52 C53 C54 120.1(14) . . ?
C49 C54 C53 119.3(13) . . ?
C56 C55 C60 118.4(11) . . ?
C56 C55 P4 118.8(10) . . ?
C60 C55 P4 122.7(9) . . ?
C55 C56 C57 122.4(13) . . ?
C56 C57 C58 117.4(13) . . ?
C59 C58 C57 121.7(13) . . ?
C58 C59 C60 119.4(13) . . ?
C59 C60 C55 120.7(12) . . ?
C62 C61 C66 117.7(11) . . ?
C62 C61 P4 122.5(8) . . ?
C66 C61 P4 119.8(9) . . ?
C63 C62 C61 120.0(11) . . ?
C64 C63 C62 120.3(12) . . ?
C63 C64 C65 120.7(12) . . ?
C66 C65 C64 120.1(12) . . ?
C65 C66 C61 121.1(12) . . ?
F1 C67 F2 104.3(12) . . ?
F1 C67 F3 107.2(10) . . ?
F2 C67 F3 106.6(12) . . ?
F1 C67 S1 114.0(8) . . ?
F2 C67 S1 112.3(9) . . ?
F3 C67 S1 111.8(10) . . ?
C70 C69 C74 114.0(19) . . ?
C70 C69 C68 123.5(16) . . ?
C74 C69 C68 122.3(18) . . ?
C69 C70 C71 126.5(18) . . ?
C72 C71 C70 121(2) . . ?
C73 C72 C71 114(3) . . ?
C72 C73 C74 125(3) . . ?
C69 C74 C73 116(3) . . ?
C81 C76 C77 119(2) . . ?
C81 C76 C75 126(2) . . ?
C77 C76 C75 115(2) . . ?
C78 C77 C76 123(3) . . ?
C77 C78 C79 121(3) . . ?
C80 C79 C78 111(3) . . ?
C79 C80 C81 134(3) . . ?
C80 C81 C76 112(2) . . ?

loop_
_geom_bond_atom_site_label_1
_geom_bond_atom_site_label_2
_geom_bond_distance
_geom_bond_site_symmetry_2
_geom_bond_publ_flag
Au1 P4 2.299(3) . ?
Au1 P1 2.308(3) . ?
Ir1 C12 1.870(10) . ?
Ir1 C1 1.916(10) . ?
Ir1 P1 2.352(3) . ?
Ir1 P2 2.353(3) . ?
Ir1 P3 2.391(3) . ?
S1 O3 1.398(10) . ?
S1 O2 1.438(10) . ?
S1 O4 1.446(9) . ?
S1 C67 1.797(13) . ?
P1 C1 1.768(10) . ?
P1 C6 1.874(10) . ?
P2 C19 1.825(11) . ?
P2 C25 1.827(10) . ?
P2 C13 1.850(11) . ?
P3 C31 1.824(11) . ?
P3 C37 1.830(11) . ?
P3 C43 1.847(11) . ?
P4 C55 1.810(12) . ?
P4 C61 1.818(12) . ?
P4 C49 1.822(14) . ?
F1 C67 1.337(14) . ?
F2 C67 1.338(16) . ?
F3 C67 1.339(17) . ?
O1 C12 1.143(12) . ?
C1 C2 1.537(16) . ?
C2 C5 1.40(4) . ?
C2 C4 1.43(3) . ?
C2 C3 1.53(2) . ?
C6 C11 1.473(16) . ?
C6 C7 1.549(16) . ?
C7 C8 1.481(17) . ?
C8 C9 1.52(2) . ?
C9 C10 1.52(2) . ?
C10 C11 1.539(18) . ?
C13 C18 1.359(17) . ?
C13 C14 1.368(16) . ?
C14 C15 1.382(16) . ?
C15 C16 1.384(18) . ?
C16 C17 1.379(19) . ?
C17 C18 1.392(17) . ?
C19 C20 1.403(16) . ?
C19 C24 1.421(16) . ?
C20 C21 1.390(16) . ?
C21 C22 1.379(19) . ?
C22 C23 1.405(18) . ?
C23 C24 1.400(16) . ?
C25 C26 1.345(16) . ?
C25 C30 1.408(15) . ?
C26 C27 1.384(18) . ?
C27 C28 1.372(18) . ?
C28 C29 1.42(2) . ?
C29 C30 1.385(18) . ?
C31 C36 1.378(16) . ?
C31 C32 1.418(16) . ?
C32 C33 1.382(15) . ?
C33 C34 1.400(19) . ?
C34 C35 1.361(19) . ?
C35 C36 1.362(16) . ?
C37 C42 1.405(16) . ?
C37 C38 1.419(15) . ?
C38 C39 1.402(18) . ?
C39 C40 1.40(2) . ?
C40 C41 1.37(2) . ?
C41 C42 1.415(17) . ?
C43 C44 1.377(16) . ?
C43 C48 1.421(16) . ?
C44 C45 1.374(16) . ?
C45 C46 1.372(19) . ?
C46 C47 1.412(19) . ?
C47 C48 1.406(17) . ?
C49 C54 1.352(17) . ?
C49 C50 1.39(2) . ?
C50 C51 1.39(2) . ?
C51 C52 1.37(2) . ?
C52 C53 1.35(2) . ?
C53 C54 1.397(18) . ?
C55 C56 1.358(17) . ?
C55 C60 1.393(17) . ?
C56 C57 1.370(19) . ?
C57 C58 1.41(2) . ?
C58 C59 1.34(2) . ?
C59 C60 1.379(18) . ?
C61 C62 1.416(16) . ?
C61 C66 1.418(16) . ?
C62 C63 1.373(19) . ?
C63 C64 1.359(19) . ?
C64 C65 1.40(2) . ?
C65 C66 1.334(18) . ?
C68 C69 1.535(16) . ?
C69 C70 1.344(15) . ?
C69 C74 1.420(18) . ?
C70 C71 1.369(16) . ?
C71 C72 1.358(18) . ?
C72 C73 1.350(18) . ?
C73 C74 1.424(18) . ?
C75 C76 1.529(18) . ?
C76 C81 1.387(18) . ?
C76 C77 1.387(18) . ?
C77 C78 1.361(18) . ?
C78 C79 1.384(19) . ?
C79 C80 1.346(19) . ?
C80 C81 1.352(18) . ?
